data_7720093
loop_
_publ_author_name
'Andrejevi&#x107;, Tina P'
'Brankovi&#x107;, Jovica'
'Ilic-Tomic, Tatjana'
'Stevanovi&#x107;, Nevena'
'Pantovi&#x107;, Bojana'
'A&#x161;anin, Darko P'
'Nikodinovic-Runic, Jasmina'
'Petrovi&#x107;, Vladimir P'
'Markovi&#x107;, Violeta R'
'Gli&#x161;i&#x107;, Biljana &#x110;'

_publ_section_title
;
 Silver(I) complexes with <i>N</i>-methylphenothiazine as potential
 antimicrobial agents with a multi-target mode of action.
;
_journal_issue 8
_journal_name_full 'Dalton transactions (Cambridge, England : 2003)'
_journal_page_first 3460
_journal_page_last 3474
_journal_paper_doi 10.1039/d5dt02898a
_journal_volume 55
_journal_year 2026
_chemical_formula_moiety 'C52 H44 Ag N4 S4, F6 Sb'
_chemical_formula_sum 'C52 H44 Ag F6 N4 S4 Sb'
_chemical_formula_weight 1196.77
_space_group_crystal_system orthorhombic
_space_group_IT_number 61
_space_group_name_Hall '-P 2ac 2ab'
_space_group_name_H-M_alt 'P b c a'
_atom_sites_solution_hydrogens geom
_atom_sites_solution_primary dual
_audit_creation_method SHELXL-2019/3
_audit_update_record
;
2026-01-16 deposited with the CCDC.	2026-01-21 downloaded from the CCDC.
;
_cell_angle_alpha 90
_cell_angle_beta 90
_cell_angle_gamma 90
_cell_formula_units_Z 8
_cell_length_a 14.3577(2)
_cell_length_b 22.6188(3)
_cell_length_c 30.3788(5)
_cell_measurement_reflns_used 26522
_cell_measurement_temperature 295(2)
_cell_measurement_theta_max 26.6650
_cell_measurement_theta_min 2.3310
_cell_volume 9865.6(2)
_computing_cell_refinement 'CrysAlisPro 1.171.42.49 (Rigaku OD, 2022)'
_computing_data_collection 'CrysAlisPro 1.171.42.49 (Rigaku OD, 2022)'
_computing_data_reduction 'CrysAlisPro 1.171.42.49 (Rigaku OD, 2022)'
_computing_molecular_graphics 'Mercury CSD (Macrae et al. 2020)'
_computing_publication_material 'PLATON (Spek, 2009)'
_computing_structure_refinement 'SHELXL-2019/2 (Sheldrick, 2019)'
_computing_structure_solution
; Initial coordinates of all atoms taken from the isostructural compound 
 (C52 H44 Ag N4 S4) +, (F6 P) -
;
_diffrn_ambient_temperature 295(2)
_diffrn_detector_area_resol_mean 16.3280
_diffrn_measured_fraction_theta_full 0.999
_diffrn_measured_fraction_theta_max 0.999
_diffrn_measurement_device_type 'Xcalibur, Sapphire3, Gemini'
_diffrn_measurement_method '\w scans'
_diffrn_radiation_type MoK\a
_diffrn_radiation_wavelength 0.71073
_diffrn_reflns_av_R_equivalents 0.0301
_diffrn_reflns_av_unetI/netI 0.0181
_diffrn_reflns_Laue_measured_fraction_full 0.999
_diffrn_reflns_Laue_measured_fraction_max 0.999
_diffrn_reflns_limit_h_max 17
_diffrn_reflns_limit_h_min -17
_diffrn_reflns_limit_k_max 28
_diffrn_reflns_limit_k_min -28
_diffrn_reflns_limit_l_max 36
_diffrn_reflns_limit_l_min -37
_diffrn_reflns_number 65568
_diffrn_reflns_point_group_measured_fraction_full 0.999
_diffrn_reflns_point_group_measured_fraction_max 0.999
_diffrn_reflns_theta_full 25.242
_diffrn_reflns_theta_max 26.386
_diffrn_reflns_theta_min 2.150
_diffrn_source 'fine-focus sealed X-ray tube'
_exptl_absorpt_coefficient_mu 1.177
_exptl_absorpt_correction_T_max 1.00000
_exptl_absorpt_correction_T_min 0.83679
_exptl_absorpt_correction_type multi-scan
_exptl_absorpt_process_details
; 
CrysAlisPro 1.171.42.49 (Rigaku Oxford Diffraction, 2022) 
Empirical absorption correction using spherical harmonics, 
implemented in SCALE3 ABSPACK scaling algorithm. 
;
_exptl_crystal_colour colourless
_exptl_crystal_density_diffrn 1.611
_exptl_crystal_description prism
_exptl_crystal_F_000 4800
_exptl_crystal_size_max 0.900
_exptl_crystal_size_mid 0.630
_exptl_crystal_size_min 0.434
_refine_diff_density_max 0.757
_refine_diff_density_min -0.666
_refine_diff_density_rms 0.058
_refine_ls_extinction_coef 0.00022(3)
_refine_ls_extinction_expression Fc^*^=kFc[1+0.001xFc^2^\l^3^/sin(2\q)]^-1/4^
_refine_ls_extinction_method 'SHELXL-2019/2 (Sheldrick 2019)'
_refine_ls_goodness_of_fit_ref 1.014
_refine_ls_hydrogen_treatment constr
_refine_ls_matrix_type full
_refine_ls_number_parameters 618
_refine_ls_number_reflns 10089
_refine_ls_number_restraints 0
_refine_ls_restrained_S_all 1.014
_refine_ls_R_factor_all 0.0451
_refine_ls_R_factor_gt 0.0345
_refine_ls_shift/su_max 0.003
_refine_ls_shift/su_mean 0.000
_refine_ls_structure_factor_coef Fsqd
_refine_ls_weighting_details 'w=1/[\s^2^(Fo^2^)+(0.0440P)^2^+7.4637P] where P=(Fo^2^+2Fc^2^)/3'
_refine_ls_weighting_scheme calc
_refine_ls_wR_factor_gt 0.0860
_refine_ls_wR_factor_ref 0.0922
_reflns_Friedel_coverage 0.000
_reflns_number_gt 8276
_reflns_number_total 10089
_reflns_threshold_expression 'I > 2\s(I)'
_cod_data_source_file d5dt02898a2.cif
_cod_data_source_block 2
_cod_depositor_comments 'Adding full bibliography for 7720093--7720095.cif.'
_cod_original_cell_volume 9865.6(3)
_cod_database_code 7720093
_shelx_shelxl_version_number 2019/3
_shelx_space_group_comment
; 
The symmetry employed for this shelxl refinement is uniquely defined 
by the following loop, which should always be used as a source of 
symmetry information in preference to the above space-group names. 
They are only intended as comments. 
;
_shelx_estimated_absorpt_t_min 0.417
_shelx_estimated_absorpt_t_max 0.629

loop_
_space_group_symop_operation_xyz
'x, y, z'
'-x+1/2, -y, z+1/2'
'-x, y+1/2, -z+1/2'
'x+1/2, -y+1/2, -z'
'-x, -y, -z'
'x-1/2, y, -z-1/2'
'x, -y-1/2, z-1/2'
'-x-1/2, y-1/2, z'

loop_
_atom_site_label
_atom_site_type_symbol
_atom_site_fract_x
_atom_site_fract_y
_atom_site_fract_z
_atom_site_U_iso_or_equiv
_atom_site_adp_type
_atom_site_occupancy
_atom_site_site_symmetry_order
_atom_site_calc_flag
_atom_site_refinement_flags_posn
_atom_site_refinement_flags_adp
_atom_site_refinement_flags_occupancy
_atom_site_disorder_assembly
_atom_site_disorder_group
Ag1 Ag 0.59397(2) 0.18170(2) 0.63750(2) 0.05322(8) Uani 1 1 d . . . . .
S1B S 0.45965(6) 0.16030(4) 0.69621(3) 0.0620(2) Uani 1 1 d . . . . .
S1C S 0.74819(5) 0.21159(3) 0.66974(2) 0.04682(16) Uani 1 1 d . . . . .
S1D S 0.49518(6) 0.22391(4) 0.57434(2) 0.0578(2) Uani 1 1 d . . . . .
F1 F 0.2948(3) 0.48247(19) 0.53212(11) 0.1682(16) Uani 1 1 d . . . . .
F2 F 0.3239(3) 0.4967(2) 0.65185(12) 0.1741(17) Uani 1 1 d . . . . .
N1B N 0.4478(2) 0.28859(12) 0.68491(9) 0.0603(7) Uani 1 1 d . . . . .
N1C N 0.7906(2) 0.32688(10) 0.62468(8) 0.0547(6) Uani 1 1 d . . . . .
N1D N 0.66257(17) 0.19535(11) 0.52308(8) 0.0530(6) Uani 1 1 d . . . . .
C1A C 0.7252(2) 0.04738(12) 0.62404(11) 0.0516(7) Uani 1 1 d . . . . .
C9B C 0.3682(2) 0.19725(14) 0.66875(10) 0.0527(7) Uani 1 1 d . . . . .
C9C C 0.83268(19) 0.22318(12) 0.62829(9) 0.0430(6) Uani 1 1 d . . . . .
C9D C 0.5627(2) 0.27580(13) 0.54491(9) 0.0548(7) Uani 1 1 d . . . . .
C10B C 0.2980(3) 0.1657(2) 0.64890(13) 0.0779(11) Uani 1 1 d . . . . .
H10B H 0.294704 0.124937 0.652637 0.093 Uiso 1 1 calc R U . . .
C10C C 0.8857(2) 0.17530(13) 0.61479(11) 0.0536(7) Uani 1 1 d . . . . .
H10C H 0.875460 0.138279 0.627198 0.064 Uiso 1 1 calc R U . . .
C10D C 0.5352(3) 0.33463(15) 0.54294(11) 0.0711(10) Uani 1 1 d . . . . .
H10D H 0.481365 0.347132 0.557201 0.085 Uiso 1 1 calc R U . . .
C11B C 0.2332(3) 0.1940(3) 0.62376(16) 0.1050(18) Uani 1 1 d . . . . .
H11B H 0.185991 0.172642 0.610050 0.126 Uiso 1 1 calc R U . . .
C11C C 0.9531(2) 0.18221(16) 0.58322(11) 0.0625(8) Uani 1 1 d . . . . .
H11C H 0.988067 0.150009 0.573733 0.075 Uiso 1 1 calc R U . . .
C11D C 0.5894(4) 0.37463(16) 0.51932(14) 0.0857(13) Uani 1 1 d . . . . .
H11D H 0.571917 0.414155 0.517580 0.103 Uiso 1 1 calc R U . . .
C12B C 0.2383(3) 0.2534(3) 0.61894(14) 0.1020(18) Uani 1 1 d . . . . .
H12B H 0.194043 0.272455 0.601619 0.122 Uiso 1 1 calc R U . . .
C12C C 0.9682(3) 0.23716(17) 0.56592(11) 0.0686(9) Uani 1 1 d . . . . .
H12C H 1.014426 0.242160 0.544799 0.082 Uiso 1 1 calc R U . . .
C12D C 0.6680(3) 0.35553(18) 0.49881(14) 0.0841(12) Uani 1 1 d . . . . .
H12D H 0.704352 0.382605 0.483479 0.101 Uiso 1 1 calc R U . . .
C13B C 0.3066(3) 0.2866(2) 0.63882(12) 0.0770(11) Uani 1 1 d . . . . .
H13B H 0.308006 0.327442 0.635185 0.092 Uiso 1 1 calc R U . . .
C13C C 0.9163(2) 0.28549(16) 0.57913(10) 0.0611(8) Uani 1 1 d . . . . .
H13C H 0.928339 0.322460 0.567008 0.073 Uiso 1 1 calc R U . . .
C13D C 0.6949(3) 0.29751(16) 0.50012(11) 0.0676(9) Uani 1 1 d . . . . .
H13D H 0.749062 0.285739 0.485766 0.081 Uiso 1 1 calc R U . . .
P1 Sb 0.31128(2) 0.48914(2) 0.59256(2) 0.06587(9) Uani 1 1 d . . . . .
S1A S 0.60816(6) 0.06561(3) 0.61233(3) 0.05190(18) Uani 1 1 d . . . . .
N1A N 0.68940(17) 0.06395(11) 0.70077(8) 0.0532(6) Uani 1 1 d . . . . .
C1B C 0.4798(2) 0.21315(17) 0.73807(10) 0.0611(8) Uani 1 1 d . . . . .
C1C C 0.74977(18) 0.28213(12) 0.69494(9) 0.0435(6) Uani 1 1 d . . . . .
C1D C 0.5037(2) 0.16512(13) 0.53657(9) 0.0492(7) Uani 1 1 d . . . . .
F3 F 0.2104(2) 0.53888(17) 0.59182(16) 0.1654(16) Uani 1 1 d . . . . .
F4 F 0.2328(2) 0.42575(13) 0.60202(12) 0.1350(12) Uani 1 1 d . . . . .
F5 F 0.4131(2) 0.44106(15) 0.59344(16) 0.1623(16) Uani 1 1 d . . . . .
F6 F 0.3879(2) 0.55361(13) 0.58436(13) 0.1357(13) Uani 1 1 d . . . . .
C2B C 0.5064(3) 0.1960(2) 0.78034(14) 0.0889(14) Uani 1 1 d . . . . .
H2B H 0.511333 0.156215 0.787633 0.107 Uiso 1 1 calc R U . . .
C2C C 0.7303(2) 0.28658(14) 0.73925(10) 0.0548(7) Uani 1 1 d . . . . .
H2C H 0.718511 0.252682 0.755662 0.066 Uiso 1 1 calc R U . . .
C2D C 0.4286(2) 0.12723(15) 0.53073(12) 0.0650(9) Uani 1 1 d . . . . .
H2D H 0.373193 0.133898 0.545769 0.078 Uiso 1 1 calc R U . . .
C3B C 0.5256(3) 0.2398(3) 0.81155(13) 0.1042(19) Uani 1 1 d . . . . .
H3B H 0.545461 0.228903 0.839547 0.125 Uiso 1 1 calc R U . . .
C3C C 0.7281(2) 0.34113(16) 0.75917(11) 0.0628(8) Uani 1 1 d . . . . .
H3C H 0.713463 0.344370 0.788890 0.075 Uiso 1 1 calc R U . . .
C3D C 0.4364(3) 0.08030(17) 0.50291(14) 0.0787(11) Uani 1 1 d . . . . .
H3D H 0.386733 0.054362 0.499205 0.094 Uiso 1 1 calc R U . . .
C4B C 0.5157(3) 0.2977(3) 0.80151(16) 0.1047(17) Uani 1 1 d . . . . .
H4B H 0.527480 0.326327 0.822730 0.126 Uiso 1 1 calc R U . . .
C4C C 0.7477(2) 0.39041(15) 0.73513(12) 0.0663(9) Uani 1 1 d . . . . .
H4C H 0.746510 0.427209 0.748770 0.080 Uiso 1 1 calc R U . . .
C4D C 0.5176(3) 0.07164(15) 0.48053(13) 0.0786(11) Uani 1 1 d . . . . .
H4D H 0.522175 0.039903 0.461186 0.094 Uiso 1 1 calc R U . . .
C5B C 0.4886(3) 0.3138(2) 0.76072(13) 0.0814(12) Uani 1 1 d . . . . .
H5B H 0.480773 0.353772 0.754427 0.098 Uiso 1 1 calc R U . . .
C5C C 0.7691(2) 0.38687(13) 0.69104(11) 0.0607(8) Uani 1 1 d . . . . .
H5C H 0.783180 0.421012 0.675332 0.073 Uiso 1 1 calc R U . . .
C5D C 0.5936(3) 0.10896(14) 0.48584(11) 0.0650(9) Uani 1 1 d . . . . .
H5D H 0.648067 0.102247 0.470068 0.078 Uiso 1 1 calc R U . . .
C6B C 0.4720(2) 0.27247(16) 0.72792(11) 0.0584(8) Uani 1 1 d . . . . .
C6C C 0.76979(19) 0.33192(12) 0.66983(10) 0.0464(6) Uani 1 1 d . . . . .
C6D C 0.5879(2) 0.15654(12) 0.51492(9) 0.0470(6) Uani 1 1 d . . . . .
C7B C 0.4655(4) 0.35015(17) 0.67227(16) 0.0980(14) Uani 1 1 d . . . . .
H71B H 0.460110 0.354062 0.640911 0.147 Uiso 1 1 calc R U . . .
H72B H 0.527161 0.361226 0.681288 0.147 Uiso 1 1 calc R U . . .
H73B H 0.420837 0.375448 0.686353 0.147 Uiso 1 1 calc R U . . .
C7C C 0.7949(3) 0.38190(15) 0.59953(12) 0.0814(12) Uani 1 1 d . . . . .
H71C H 0.794571 0.373046 0.568622 0.122 Uiso 1 1 calc R U . . .
H72C H 0.851021 0.402795 0.606839 0.122 Uiso 1 1 calc R U . . .
H73C H 0.741953 0.406010 0.606598 0.122 Uiso 1 1 calc R U . . .
C7D C 0.7551(2) 0.17760(18) 0.50736(13) 0.0750(10) Uani 1 1 d . . . . .
H71D H 0.756190 0.178652 0.475773 0.113 Uiso 1 1 calc R U . . .
H72D H 0.768489 0.138209 0.517275 0.113 Uiso 1 1 calc R U . . .
H73D H 0.801100 0.204324 0.518751 0.113 Uiso 1 1 calc R U . . .
C8B C 0.3745(2) 0.25830(14) 0.66469(10) 0.0539(7) Uani 1 1 d . . . . .
C8C C 0.8457(2) 0.27922(12) 0.61061(9) 0.0460(6) Uani 1 1 d . . . . .
C8D C 0.6421(2) 0.25621(13) 0.52271(9) 0.0506(7) Uani 1 1 d . . . . .
C2A C 0.7861(3) 0.03174(14) 0.59022(13) 0.0699(10) Uani 1 1 d . . . . .
H2A H 0.765530 0.029351 0.561244 0.084 Uiso 1 1 calc R U . . .
C3A C 0.8790(3) 0.01973(16) 0.60100(19) 0.0846(13) Uani 1 1 d . . . . .
H3A H 0.920945 0.009460 0.578967 0.102 Uiso 1 1 calc R U . . .
C4A C 0.9083(3) 0.02299(18) 0.6436(2) 0.0887(14) Uani 1 1 d . . . . .
H4A H 0.970257 0.014973 0.650255 0.106 Uiso 1 1 calc R U . . .
C5A C 0.8481(2) 0.03789(15) 0.67694(15) 0.0730(10) Uani 1 1 d . . . . .
H5A H 0.869460 0.040017 0.705794 0.088 Uiso 1 1 calc R U . . .
C6A C 0.7548(2) 0.04982(12) 0.66758(11) 0.0537(7) Uani 1 1 d . . . . .
C7A C 0.7249(3) 0.08015(17) 0.74432(12) 0.0766(10) Uani 1 1 d . . . . .
H71A H 0.773820 0.108771 0.741175 0.115 Uiso 1 1 calc R U . . .
H72A H 0.748784 0.045580 0.758764 0.115 Uiso 1 1 calc R U . . .
H73A H 0.675347 0.096730 0.761585 0.115 Uiso 1 1 calc R U . . .
C8A C 0.6039(2) 0.03387(12) 0.69849(10) 0.0485(7) Uani 1 1 d . . . . .
C9A C 0.5585(2) 0.02978(12) 0.65844(10) 0.0490(7) Uani 1 1 d . . . . .
C10A C 0.4744(2) 0.00011(15) 0.65420(14) 0.0679(9) Uani 1 1 d . . . . .
H10A H 0.445610 -0.002626 0.626854 0.081 Uiso 1 1 calc R U . . .
C11A C 0.4341(3) -0.02504(17) 0.69032(17) 0.0812(12) Uani 1 1 d . . . . .
H11A H 0.377562 -0.044741 0.687705 0.097 Uiso 1 1 calc R U . . .
C12A C 0.4771(3) -0.02122(15) 0.73034(15) 0.0751(11) Uani 1 1 d . . . . .
H12A H 0.449084 -0.038314 0.754823 0.090 Uiso 1 1 calc R U . . .
C13A C 0.5615(3) 0.00751(14) 0.73518(12) 0.0623(9) Uani 1 1 d . . . . .
H13A H 0.589968 0.009373 0.762629 0.075 Uiso 1 1 calc R U . . .

loop_
_atom_site_aniso_label
_atom_site_aniso_U_11
_atom_site_aniso_U_22
_atom_site_aniso_U_33
_atom_site_aniso_U_23
_atom_site_aniso_U_13
_atom_site_aniso_U_12
Ag1 0.04734(14) 0.05976(15) 0.05255(14) 0.00109(10) 0.00165(10) 0.00221(10)
S1B 0.0624(5) 0.0551(4) 0.0686(5) 0.0130(4) 0.0228(4) 0.0113(4)
S1C 0.0449(4) 0.0409(3) 0.0547(4) 0.0036(3) 0.0045(3) -0.0063(3)
S1D 0.0644(5) 0.0662(5) 0.0429(4) 0.0063(3) 0.0097(3) 0.0190(4)
F1 0.224(4) 0.188(4) 0.093(2) -0.004(2) -0.020(2) -0.053(3)
F2 0.221(5) 0.210(4) 0.091(2) -0.009(2) -0.023(3) -0.050(3)
N1B 0.0709(18) 0.0544(14) 0.0555(15) 0.0026(12) 0.0054(13) -0.0045(13)
N1C 0.0758(18) 0.0421(12) 0.0460(13) 0.0077(10) -0.0002(12) 0.0053(12)
N1D 0.0491(14) 0.0597(15) 0.0503(14) 0.0024(11) 0.0013(11) 0.0099(12)
C1A 0.0530(17) 0.0347(13) 0.067(2) 0.0028(13) 0.0134(15) -0.0003(12)
C9B 0.0475(16) 0.0617(18) 0.0489(16) -0.0055(13) 0.0152(13) 0.0009(14)
C9C 0.0392(14) 0.0451(14) 0.0448(15) 0.0006(11) -0.0007(11) -0.0043(11)
C9D 0.075(2) 0.0513(16) 0.0378(15) -0.0005(12) -0.0045(14) 0.0083(15)
C10B 0.064(2) 0.096(3) 0.074(2) -0.024(2) 0.017(2) -0.016(2)
C10C 0.0561(18) 0.0463(16) 0.0583(18) -0.0044(13) 0.0009(14) -0.0006(13)
C10D 0.100(3) 0.0581(19) 0.056(2) -0.0058(15) -0.0067(19) 0.0180(19)
C11B 0.060(3) 0.178(6) 0.077(3) -0.044(3) 0.004(2) -0.010(3)
C11C 0.059(2) 0.070(2) 0.0587(19) -0.0126(16) 0.0068(16) 0.0074(16)
C11D 0.130(4) 0.0468(19) 0.081(3) 0.0047(18) -0.027(3) 0.005(2)
C12B 0.067(3) 0.187(6) 0.052(2) -0.009(3) -0.004(2) 0.044(3)
C12C 0.065(2) 0.090(3) 0.0506(18) -0.0026(17) 0.0167(16) -0.0006(19)
C12D 0.103(3) 0.066(2) 0.083(3) 0.016(2) -0.012(2) -0.018(2)
C13B 0.082(3) 0.098(3) 0.051(2) 0.0044(19) 0.0095(19) 0.037(2)
C13C 0.072(2) 0.066(2) 0.0454(17) 0.0100(14) 0.0069(15) -0.0098(17)
C13D 0.069(2) 0.073(2) 0.061(2) 0.0109(17) -0.0053(17) -0.0114(18)
P1 0.05753(15) 0.05246(13) 0.08762(19) 0.00247(11) -0.01431(12) 0.00326(10)
S1A 0.0603(5) 0.0449(4) 0.0505(4) 0.0012(3) 0.0011(3) 0.0024(3)
N1A 0.0559(15) 0.0498(13) 0.0539(15) 0.0066(11) -0.0016(12) -0.0001(11)
C1B 0.0415(16) 0.094(2) 0.0479(17) 0.0109(16) 0.0103(13) 0.0066(16)
C1C 0.0370(14) 0.0467(14) 0.0468(15) -0.0011(12) -0.0008(12) -0.0012(11)
C1D 0.0535(17) 0.0496(15) 0.0444(15) 0.0100(12) -0.0022(13) 0.0076(13)
F3 0.092(2) 0.127(3) 0.276(5) 0.023(3) -0.012(2) 0.043(2)
F4 0.134(2) 0.098(2) 0.172(3) 0.0273(19) -0.031(2) -0.0537(19)
F5 0.113(2) 0.105(2) 0.269(5) 0.033(3) 0.025(3) 0.0509(19)
F6 0.108(2) 0.0984(19) 0.201(3) 0.053(2) -0.046(2) -0.0346(16)
C2B 0.055(2) 0.140(4) 0.071(3) 0.038(3) 0.0143(19) 0.011(2)
C2C 0.0454(17) 0.0651(18) 0.0538(18) 0.0046(14) 0.0061(13) -0.0012(14)
C2D 0.060(2) 0.065(2) 0.070(2) 0.0226(17) -0.0076(16) 0.0016(16)
C3B 0.052(2) 0.218(6) 0.043(2) 0.005(3) 0.0010(16) -0.018(3)
C3C 0.0532(19) 0.081(2) 0.0538(19) -0.0139(17) 0.0066(15) 0.0040(17)
C3D 0.088(3) 0.059(2) 0.089(3) 0.019(2) -0.023(2) -0.013(2)
C4B 0.074(3) 0.174(5) 0.066(3) -0.026(3) 0.016(2) -0.036(3)
C4C 0.063(2) 0.0596(19) 0.076(2) -0.0221(17) 0.0057(18) 0.0032(16)
C4D 0.123(4) 0.0424(17) 0.071(2) 0.0007(15) -0.019(2) 0.003(2)
C5B 0.064(2) 0.112(3) 0.067(3) -0.025(2) 0.0131(19) -0.023(2)
C5C 0.070(2) 0.0434(16) 0.068(2) -0.0033(14) 0.0050(17) 0.0017(14)
C5D 0.086(2) 0.0534(18) 0.0553(19) 0.0021(14) 0.0014(17) 0.0147(17)
C6B 0.0449(17) 0.078(2) 0.0523(18) -0.0008(16) 0.0104(14) -0.0058(15)
C6C 0.0425(15) 0.0443(14) 0.0524(16) 0.0005(12) -0.0026(12) 0.0034(12)
C6D 0.0537(17) 0.0460(14) 0.0413(14) 0.0072(11) -0.0004(12) 0.0103(13)
C7B 0.136(4) 0.058(2) 0.100(3) 0.008(2) 0.026(3) -0.007(2)
C7C 0.127(4) 0.0535(19) 0.064(2) 0.0202(16) -0.001(2) 0.014(2)
C7D 0.0511(19) 0.093(3) 0.081(2) 0.009(2) 0.0089(18) 0.0173(18)
C8B 0.0531(17) 0.0651(19) 0.0436(16) 0.0009(13) 0.0086(13) 0.0128(15)
C8C 0.0518(16) 0.0489(15) 0.0372(14) 0.0024(11) -0.0033(12) -0.0038(13)
C8D 0.0545(17) 0.0564(16) 0.0408(15) 0.0015(12) -0.0110(13) -0.0006(14)
C2A 0.080(2) 0.0463(17) 0.083(2) -0.0051(16) 0.028(2) -0.0049(17)
C3A 0.065(2) 0.053(2) 0.136(4) -0.006(2) 0.042(3) 0.0046(17)
C4A 0.055(2) 0.070(2) 0.141(4) 0.016(3) 0.015(3) 0.0142(18)
C5A 0.055(2) 0.061(2) 0.103(3) 0.0228(19) -0.002(2) 0.0039(16)
C6A 0.0484(17) 0.0372(14) 0.075(2) 0.0141(13) 0.0052(15) 0.0023(12)
C7A 0.087(3) 0.079(2) 0.064(2) 0.0045(18) -0.0165(19) -0.002(2)
C8A 0.0512(17) 0.0368(13) 0.0576(17) 0.0061(12) 0.0099(13) 0.0084(12)
C9A 0.0463(16) 0.0377(13) 0.0631(18) 0.0021(12) 0.0078(14) 0.0041(12)
C10A 0.056(2) 0.0603(19) 0.087(3) -0.0065(17) 0.0050(18) -0.0058(16)
C11A 0.066(2) 0.064(2) 0.114(4) -0.005(2) 0.032(2) -0.0139(18)
C12A 0.079(3) 0.0510(18) 0.096(3) 0.0135(18) 0.042(2) 0.0043(17)
C13A 0.071(2) 0.0507(17) 0.065(2) 0.0122(14) 0.0175(17) 0.0162(16)

loop_
_atom_type_symbol
_atom_type_description
_atom_type_scat_dispersion_real
_atom_type_scat_dispersion_imag
_atom_type_scat_source
C C 0.0033 0.0016 'International Tables Vol C Tables 4.2.6.8 and 6.1.1.4'
H H 0.0000 0.0000 'International Tables Vol C Tables 4.2.6.8 and 6.1.1.4'
N N 0.0061 0.0033 'International Tables Vol C Tables 4.2.6.8 and 6.1.1.4'
F F 0.0171 0.0103 'International Tables Vol C Tables 4.2.6.8 and 6.1.1.4'
Sb Sb -0.5866 1.5461 'International Tables Vol C Tables 4.2.6.8 and 6.1.1.4'
S S 0.1246 0.1234 'International Tables Vol C Tables 4.2.6.8 and 6.1.1.4'
Ag Ag -0.8971 1.1015 'International Tables Vol C Tables 4.2.6.8 and 6.1.1.4'

loop_
_geom_angle_atom_site_label_1
_geom_angle_atom_site_label_2
_geom_angle_atom_site_label_3
_geom_angle
_geom_angle_site_symmetry_1
_geom_angle_site_symmetry_3
_geom_angle_publ_flag
S1C Ag1 S1D 132.62(3) . . ?
S1C Ag1 S1B 115.12(3) . . ?
S1D Ag1 S1B 99.63(3) . . ?
S1C Ag1 S1A 107.50(2) . . ?
S1D Ag1 S1A 100.87(3) . . ?
S1B Ag1 S1A 93.80(3) . . ?
C9B S1B C1B 98.15(15) . . ?
C9B S1B Ag1 97.80(10) . . ?
C1B S1B Ag1 103.84(11) . . ?
C9C S1C C1C 99.53(13) . . ?
C9C S1C Ag1 111.52(9) . . ?
C1C S1C Ag1 114.98(9) . . ?
C1D S1D C9D 97.68(14) . . ?
C1D S1D Ag1 99.64(9) . . ?
C9D S1D Ag1 108.80(11) . . ?
C8B N1B C6B 118.0(3) . . ?
C8B N1B C7B 118.7(3) . . ?
C6B N1B C7B 116.6(3) . . ?
C8C N1C C6C 118.6(2) . . ?
C8C N1C C7C 118.1(3) . . ?
C6C N1C C7C 116.7(3) . . ?
C8D N1D C6D 116.7(2) . . ?
C8D N1D C7D 117.0(3) . . ?
C6D N1D C7D 117.5(3) . . ?
C6A C1A C2A 121.3(3) . . ?
C6A C1A S1A 118.2(2) . . ?
C2A C1A S1A 120.5(3) . . ?
C10B C9B C8B 121.6(3) . . ?
C10B C9B S1B 120.5(3) . . ?
C8B C9B S1B 117.7(2) . . ?
C10C C9C C8C 121.6(3) . . ?
C10C C9C S1C 118.1(2) . . ?
C8C C9C S1C 120.2(2) . . ?
C10D C9D C8D 121.0(3) . . ?
C10D C9D S1D 120.2(3) . . ?
C8D C9D S1D 118.8(2) . . ?
C11B C10B C9B 120.2(5) . . ?
C11B C10B H10B 119.9 . . ?
C9B C10B H10B 119.9 . . ?
C11C C10C C9C 120.4(3) . . ?
C11C C10C H10C 119.8 . . ?
C9C C10C H10C 119.8 . . ?
C9D C10D C11D 119.1(4) . . ?
C9D C10D H10D 120.5 . . ?
C11D C10D H10D 120.5 . . ?
C12B C11B C10B 119.3(5) . . ?
C12B C11B H11B 120.4 . . ?
C10B C11B H11B 120.4 . . ?
C12C C11C C10C 118.9(3) . . ?
C12C C11C H11C 120.5 . . ?
C10C C11C H11C 120.5 . . ?
C12D C11D C10D 119.6(4) . . ?
C12D C11D H11D 120.2 . . ?
C10D C11D H11D 120.2 . . ?
C11B C12B C13B 122.2(4) . . ?
C11B C12B H12B 118.9 . . ?
C13B C12B H12B 118.9 . . ?
C11C C12C C13C 121.5(3) . . ?
C11C C12C H12C 119.3 . . ?
C13C C12C H12C 119.3 . . ?
C11D C12D C13D 121.7(4) . . ?
C11D C12D H12D 119.1 . . ?
C13D C12D H12D 119.1 . . ?
C12B C13B C8B 119.4(4) . . ?
C12B C13B H13B 120.3 . . ?
C8B C13B H13B 120.3 . . ?
C12C C13C C8C 120.5(3) . . ?
C12C C13C H13C 119.7 . . ?
C8C C13C H13C 119.7 . . ?
C12D C13D C8D 120.4(4) . . ?
C12D C13D H13D 119.8 . . ?
C8D C13D H13D 119.8 . . ?
F2 P1 F5 87.8(2) . . ?
F2 P1 F3 91.9(2) . . ?
F5 P1 F3 178.79(18) . . ?
F2 P1 F6 90.00(18) . . ?
F5 P1 F6 89.74(16) . . ?
F3 P1 F6 89.09(16) . . ?
F2 P1 F4 88.84(18) . . ?
F5 P1 F4 91.38(16) . . ?
F3 P1 F4 89.79(17) . . ?
F6 P1 F4 178.36(18) . . ?
F2 P1 F1 178.2(2) . . ?
F5 P1 F1 93.9(2) . . ?
F3 P1 F1 86.4(2) . . ?
F6 P1 F1 90.39(17) . . ?
F4 P1 F1 90.73(17) . . ?
C1A S1A C9A 96.73(14) . . ?
C1A S1A Ag1 103.78(10) . . ?
C9A S1A Ag1 100.83(10) . . ?
C8A N1A C6A 115.8(2) . . ?
C8A N1A C7A 118.0(3) . . ?
C6A N1A C7A 118.0(3) . . ?
C6B C1B C2B 119.8(4) . . ?
C6B C1B S1B 118.8(2) . . ?
C2B C1B S1B 121.3(3) . . ?
C2C C1C C6C 121.2(3) . . ?
C2C C1C S1C 119.0(2) . . ?
C6C C1C S1C 119.7(2) . . ?
C6D C1D C2D 121.9(3) . . ?
C6D C1D S1D 118.3(2) . . ?
C2D C1D S1D 119.7(3) . . ?
C1B C2B C3B 118.8(5) . . ?
C1B C2B H2B 120.6 . . ?
C3B C2B H2B 120.6 . . ?
C3C C2C C1C 120.0(3) . . ?
C3C C2C H2C 120.0 . . ?
C1C C2C H2C 120.0 . . ?
C3D C2D C1D 119.8(4) . . ?
C3D C2D H2D 120.1 . . ?
C1D C2D H2D 120.1 . . ?
C4B C3B C2B 120.8(4) . . ?
C4B C3B H3B 119.6 . . ?
C2B C3B H3B 119.6 . . ?
C4C C3C C2C 119.6(3) . . ?
C4C C3C H3C 120.2 . . ?
C2C C3C H3C 120.2 . . ?
C2D C3D C4D 119.4(4) . . ?
C2D C3D H3D 120.3 . . ?
C4D C3D H3D 120.3 . . ?
C5B C4B C3B 120.0(5) . . ?
C5B C4B H4B 120.0 . . ?
C3B C4B H4B 120.0 . . ?
C3C C4C C5C 121.4(3) . . ?
C3C C4C H4C 119.3 . . ?
C5C C4C H4C 119.3 . . ?
C3D C4D C5D 121.8(4) . . ?
C3D C4D H4D 119.1 . . ?
C5D C4D H4D 119.1 . . ?
C4B C5B C6B 121.7(5) . . ?
C4B C5B H5B 119.1 . . ?
C6B C5B H5B 119.1 . . ?
C4C C5C C6C 120.1(3) . . ?
C4C C5C H5C 120.0 . . ?
C6C C5C H5C 120.0 . . ?
C4D C5D C6D 119.8(3) . . ?
C4D C5D H5D 120.1 . . ?
C6D C5D H5D 120.1 . . ?
C1B C6B C5B 118.7(3) . . ?
C1B C6B N1B 118.8(3) . . ?
C5B C6B N1B 122.5(3) . . ?
C1C C6C C5C 117.7(3) . . ?
C1C C6C N1C 120.8(2) . . ?
C5C C6C N1C 121.4(3) . . ?
C1D C6D C5D 117.3(3) . . ?
C1D C6D N1D 119.5(3) . . ?
C5D C6D N1D 123.2(3) . . ?
N1B C7B H71B 109.5 . . ?
N1B C7B H72B 109.5 . . ?
H71B C7B H72B 109.5 . . ?
N1B C7B H73B 109.5 . . ?
H71B C7B H73B 109.5 . . ?
H72B C7B H73B 109.5 . . ?
N1C C7C H71C 109.5 . . ?
N1C C7C H72C 109.5 . . ?
H71C C7C H72C 109.5 . . ?
N1C C7C H73C 109.5 . . ?
H71C C7C H73C 109.5 . . ?
H72C C7C H73C 109.5 . . ?
N1D C7D H71D 109.5 . . ?
N1D C7D H72D 109.5 . . ?
H71D C7D H72D 109.5 . . ?
N1D C7D H73D 109.5 . . ?
H71D C7D H73D 109.5 . . ?
H72D C7D H73D 109.5 . . ?
C9B C8B N1B 119.8(3) . . ?
C9B C8B C13B 117.3(3) . . ?
N1B C8B C13B 122.9(3) . . ?
C9C C8C C13C 117.0(3) . . ?
C9C C8C N1C 120.5(3) . . ?
C13C C8C N1C 122.5(3) . . ?
C13D C8D C9D 118.2(3) . . ?
C13D C8D N1D 123.3(3) . . ?
C9D C8D N1D 118.5(3) . . ?
C1A C2A C3A 118.3(4) . . ?
C1A C2A H2A 120.9 . . ?
C3A C2A H2A 120.9 . . ?
C4A C3A C2A 120.4(4) . . ?
C4A C3A H3A 119.8 . . ?
C2A C3A H3A 119.8 . . ?
C3A C4A C5A 121.3(4) . . ?
C3A C4A H4A 119.4 . . ?
C5A C4A H4A 119.4 . . ?
C4A C5A C6A 120.1(4) . . ?
C4A C5A H5A 120.0 . . ?
C6A C5A H5A 120.0 . . ?
C1A C6A C5A 118.7(3) . . ?
C1A C6A N1A 119.0(3) . . ?
C5A C6A N1A 122.4(3) . . ?
N1A C7A H71A 109.5 . . ?
N1A C7A H72A 109.5 . . ?
H71A C7A H72A 109.5 . . ?
N1A C7A H73A 109.5 . . ?
H71A C7A H73A 109.5 . . ?
H72A C7A H73A 109.5 . . ?
C9A C8A C13A 117.8(3) . . ?
C9A C8A N1A 119.2(3) . . ?
C13A C8A N1A 123.1(3) . . ?
C8A C9A C10A 121.6(3) . . ?
C8A C9A S1A 118.4(2) . . ?
C10A C9A S1A 119.9(3) . . ?
C11A C10A C9A 119.7(4) . . ?
C11A C10A H10A 120.1 . . ?
C9A C10A H10A 120.1 . . ?
C10A C11A C12A 119.9(4) . . ?
C10A C11A H11A 120.1 . . ?
C12A C11A H11A 120.1 . . ?
C11A C12A C13A 121.3(3) . . ?
C11A C12A H12A 119.3 . . ?
C13A C12A H12A 119.3 . . ?
C12A C13A C8A 119.7(4) . . ?
C12A C13A H13A 120.1 . . ?
C8A C13A H13A 120.1 . . ?

loop_
_geom_bond_atom_site_label_1
_geom_bond_atom_site_label_2
_geom_bond_distance
_geom_bond_site_symmetry_2
_geom_bond_publ_flag
Ag1 S1C 2.5138(8) . ?
Ag1 S1D 2.5700(8) . ?
Ag1 S1B 2.6709(8) . ?
Ag1 S1A 2.7423(8) . ?
S1B C9B 1.766(3) . ?
S1B C1B 1.769(4) . ?
S1C C9C 1.768(3) . ?
S1C C1C 1.770(3) . ?
S1D C1D 1.761(3) . ?
S1D C9D 1.765(3) . ?
F1 P1 1.858(3) . ?
F2 P1 1.818(3) . ?
N1B C8B 1.398(4) . ?
N1B C6B 1.401(4) . ?
N1B C7B 1.467(4) . ?
N1C C8C 1.404(4) . ?
N1C C6C 1.409(4) . ?
N1C C7C 1.462(4) . ?
N1D C8D 1.408(4) . ?
N1D C6D 1.408(4) . ?
N1D C7D 1.468(4) . ?
C1A C6A 1.391(5) . ?
C1A C2A 1.395(4) . ?
C1A S1A 1.767(3) . ?
C9B C10B 1.374(5) . ?
C9B C8B 1.389(4) . ?
C9C C10C 1.386(4) . ?
C9C C8C 1.389(4) . ?
C9D C10D 1.389(4) . ?
C9D C8D 1.397(4) . ?
C10B C11B 1.363(7) . ?
C10B H10B 0.9300 . ?
C10C C11C 1.372(5) . ?
C10C H10C 0.9300 . ?
C10D C11D 1.392(6) . ?
C10D H10D 0.9300 . ?
C11B C12B 1.356(7) . ?
C11B H11B 0.9300 . ?
C11C C12C 1.367(5) . ?
C11C H11C 0.9300 . ?
C11D C12D 1.359(6) . ?
C11D H11D 0.9300 . ?
C12B C13B 1.376(7) . ?
C12B H12B 0.9300 . ?
C12C C13C 1.382(5) . ?
C12C H12C 0.9300 . ?
C12D C13D 1.369(6) . ?
C12D H12D 0.9300 . ?
C13B C8B 1.406(5) . ?
C13B H13B 0.9300 . ?
C13C C8C 1.401(4) . ?
C13C H13C 0.9300 . ?
C13D C8D 1.385(4) . ?
C13D H13D 0.9300 . ?
P1 F5 1.822(3) . ?
P1 F3 1.834(3) . ?
P1 F6 1.843(3) . ?
P1 F4 1.846(3) . ?
S1A C9A 1.769(3) . ?
N1A C8A 1.406(4) . ?
N1A C6A 1.415(4) . ?
N1A C7A 1.464(4) . ?
C1B C6B 1.381(5) . ?
C1B C2B 1.395(5) . ?
C1C C2C 1.379(4) . ?
C1C C6C 1.390(4) . ?
C1D C6D 1.389(4) . ?
C1D C2D 1.389(5) . ?
C2B C3B 1.397(7) . ?
C2B H2B 0.9300 . ?
C2C C3C 1.375(5) . ?
C2C H2C 0.9300 . ?
C2D C3D 1.361(5) . ?
C2D H2D 0.9300 . ?
C3B C4B 1.352(8) . ?
C3B H3B 0.9300 . ?
C3C C4C 1.362(5) . ?
C3C H3C 0.9300 . ?
C3D C4D 1.364(6) . ?
C3D H3D 0.9300 . ?
C4B C5B 1.349(7) . ?
C4B H4B 0.9300 . ?
C4C C5C 1.376(5) . ?
C4C H4C 0.9300 . ?
C4D C5D 1.389(5) . ?
C4D H4D 0.9300 . ?
C5B C6B 1.387(5) . ?
C5B H5B 0.9300 . ?
C5C C6C 1.400(4) . ?
C5C H5C 0.9300 . ?
C5D C6D 1.395(4) . ?
C5D H5D 0.9300 . ?
C7B H71B 0.9600 . ?
C7B H72B 0.9600 . ?
C7B H73B 0.9600 . ?
C7C H71C 0.9600 . ?
C7C H72C 0.9600 . ?
C7C H73C 0.9600 . ?
C7D H71D 0.9600 . ?
C7D H72D 0.9600 . ?
C7D H73D 0.9600 . ?
C2A C3A 1.400(6) . ?
C2A H2A 0.9300 . ?
C3A C4A 1.363(6) . ?
C3A H3A 0.9300 . ?
C4A C5A 1.373(6) . ?
C4A H4A 0.9300 . ?
C5A C6A 1.395(5) . ?
C5A H5A 0.9300 . ?
C7A H71A 0.9600 . ?
C7A H72A 0.9600 . ?
C7A H73A 0.9600 . ?
C8A C9A 1.383(4) . ?
C8A C13A 1.403(4) . ?
C9A C10A 1.387(4) . ?
C10A C11A 1.365(5) . ?
C10A H10A 0.9300 . ?
C11A C12A 1.366(6) . ?
C11A H11A 0.9300 . ?
C12A C13A 1.382(5) . ?
C12A H12A 0.9300 . ?
C13A H13A 0.9300 . ?

loop_
_geom_torsion_atom_site_label_1
_geom_torsion_atom_site_label_2
_geom_torsion_atom_site_label_3
_geom_torsion_atom_site_label_4
_geom_torsion
_geom_torsion_site_symmetry_1
_geom_torsion_site_symmetry_2
_geom_torsion_site_symmetry_3
_geom_torsion_site_symmetry_4
_geom_torsion_publ_flag
C1B S1B C9B C10B -146.9(3) . . . . ?
Ag1 S1B C9B C10B 107.9(3) . . . . ?
C1B S1B C9B C8B 38.7(3) . . . . ?
Ag1 S1B C9B C8B -66.6(2) . . . . ?
C1C S1C C9C C10C 149.3(2) . . . . ?
Ag1 S1C C9C C10C -89.0(2) . . . . ?
C1C S1C C9C C8C -29.7(3) . . . . ?
Ag1 S1C C9C C8C 92.1(2) . . . . ?
C1D S1D C9D C10D 139.1(3) . . . . ?
Ag1 S1D C9D C10D -117.9(3) . . . . ?
C1D S1D C9D C8D -38.9(3) . . . . ?
Ag1 S1D C9D C8D 64.0(2) . . . . ?
C8B C9B C10B C11B 1.3(5) . . . . ?
S1B C9B C10B C11B -172.9(3) . . . . ?
C8C C9C C10C C11C 0.0(5) . . . . ?
S1C C9C C10C C11C -179.0(3) . . . . ?
C8D C9D C10D C11D -1.6(5) . . . . ?
S1D C9D C10D C11D -179.7(3) . . . . ?
C9B C10B C11B C12B -0.7(6) . . . . ?
C9C C10C C11C C12C 1.1(5) . . . . ?
C9D C10D C11D C12D -0.2(6) . . . . ?
C10B C11B C12B C13B -0.3(7) . . . . ?
C10C C11C C12C C13C -0.8(5) . . . . ?
C10D C11D C12D C13D 1.0(6) . . . . ?
C11B C12B C13B C8B 0.7(6) . . . . ?
C11C C12C C13C C8C -0.5(5) . . . . ?
C11D C12D C13D C8D 0.0(6) . . . . ?
C6A C1A S1A C9A -40.3(2) . . . . ?
C2A C1A S1A C9A 140.5(2) . . . . ?
C6A C1A S1A Ag1 62.6(2) . . . . ?
C2A C1A S1A Ag1 -116.5(2) . . . . ?
C9B S1B C1B C6B -36.8(3) . . . . ?
Ag1 S1B C1B C6B 63.3(3) . . . . ?
C9B S1B C1B C2B 145.4(3) . . . . ?
Ag1 S1B C1B C2B -114.4(3) . . . . ?
C9C S1C C1C C2C -149.6(2) . . . . ?
Ag1 S1C C1C C2C 91.2(2) . . . . ?
C9C S1C C1C C6C 30.9(2) . . . . ?
Ag1 S1C C1C C6C -88.3(2) . . . . ?
C9D S1D C1D C6D 37.9(2) . . . . ?
Ag1 S1D C1D C6D -72.7(2) . . . . ?
C9D S1D C1D C2D -145.0(2) . . . . ?
Ag1 S1D C1D C2D 104.3(2) . . . . ?
C6B C1B C2B C3B -0.7(5) . . . . ?
S1B C1B C2B C3B 177.1(3) . . . . ?
C6C C1C C2C C3C 1.6(4) . . . . ?
S1C C1C C2C C3C -177.9(2) . . . . ?
C6D C1D C2D C3D -0.4(5) . . . . ?
S1D C1D C2D C3D -177.3(3) . . . . ?
C1B C2B C3B C4B 2.2(6) . . . . ?
C1C C2C C3C C4C -1.6(5) . . . . ?
C1D C2D C3D C4D -1.1(5) . . . . ?
C2B C3B C4B C5B -1.2(7) . . . . ?
C2C C3C C4C C5C 0.4(5) . . . . ?
C2D C3D C4D C5D 1.1(6) . . . . ?
C3B C4B C5B C6B -1.3(7) . . . . ?
C3C C4C C5C C6C 1.0(5) . . . . ?
C3D C4D C5D C6D 0.4(5) . . . . ?
C2B C1B C6B C5B -1.7(5) . . . . ?
S1B C1B C6B C5B -179.5(2) . . . . ?
C2B C1B C6B N1B 178.2(3) . . . . ?
S1B C1B C6B N1B 0.4(4) . . . . ?
C4B C5B C6B C1B 2.8(5) . . . . ?
C4B C5B C6B N1B -177.2(4) . . . . ?
C8B N1B C6B C1B 45.5(4) . . . . ?
C7B N1B C6B C1B -163.4(3) . . . . ?
C8B N1B C6B C5B -134.6(3) . . . . ?
C7B N1B C6B C5B 16.6(5) . . . . ?
C2C C1C C6C C5C -0.2(4) . . . . ?
S1C C1C C6C C5C 179.2(2) . . . . ?
C2C C1C C6C N1C 179.3(3) . . . . ?
S1C C1C C6C N1C -1.2(4) . . . . ?
C4C C5C C6C C1C -1.0(5) . . . . ?
C4C C5C C6C N1C 179.4(3) . . . . ?
C8C N1C C6C C1C -39.3(4) . . . . ?
C7C N1C C6C C1C 169.8(3) . . . . ?
C8C N1C C6C C5C 140.3(3) . . . . ?
C7C N1C C6C C5C -10.7(4) . . . . ?
C2D C1D C6D C5D 1.7(4) . . . . ?
S1D C1D C6D C5D 178.7(2) . . . . ?
C2D C1D C6D N1D -178.1(3) . . . . ?
S1D C1D C6D N1D -1.2(3) . . . . ?
C4D C5D C6D C1D -1.7(4) . . . . ?
C4D C5D C6D N1D 178.2(3) . . . . ?
C8D N1D C6D C1D -46.5(4) . . . . ?
C7D N1D C6D C1D 166.9(3) . . . . ?
C8D N1D C6D C5D 133.6(3) . . . . ?
C7D N1D C6D C5D -13.0(4) . . . . ?
C10B C9B C8B N1B -179.1(3) . . . . ?
S1B C9B C8B N1B -4.7(4) . . . . ?
C10B C9B C8B C13B -0.9(4) . . . . ?
S1B C9B C8B C13B 173.4(2) . . . . ?
C6B N1B C8B C9B -43.2(4) . . . . ?
C7B N1B C8B C9B 166.3(3) . . . . ?
C6B N1B C8B C13B 138.8(3) . . . . ?
C7B N1B C8B C13B -11.8(5) . . . . ?
C12B C13B C8B C9B -0.1(5) . . . . ?
C12B C13B C8B N1B 178.1(3) . . . . ?
C10C C9C C8C C13C -1.3(4) . . . . ?
S1C C9C C8C C13C 177.6(2) . . . . ?
C10C C9C C8C N1C 179.6(3) . . . . ?
S1C C9C C8C N1C -1.5(4) . . . . ?
C12C C13C C8C C9C 1.6(5) . . . . ?
C12C C13C C8C N1C -179.3(3) . . . . ?
C6C N1C C8C C9C 40.7(4) . . . . ?
C7C N1C C8C C9C -168.8(3) . . . . ?
C6C N1C C8C C13C -138.4(3) . . . . ?
C7C N1C C8C C13C 12.2(5) . . . . ?
C12D C13D C8D C9D -1.8(5) . . . . ?
C12D C13D C8D N1D 175.9(3) . . . . ?
C10D C9D C8D C13D 2.6(5) . . . . ?
S1D C9D C8D C13D -179.3(2) . . . . ?
C10D C9D C8D N1D -175.2(3) . . . . ?
S1D C9D C8D N1D 2.9(4) . . . . ?
C6D N1D C8D C13D -132.4(3) . . . . ?
C7D N1D C8D C13D 14.3(4) . . . . ?
C6D N1D C8D C9D 45.2(4) . . . . ?
C7D N1D C8D C9D -168.0(3) . . . . ?
C6A C1A C2A C3A -1.4(5) . . . . ?
S1A C1A C2A C3A 177.8(2) . . . . ?
C1A C2A C3A C4A 0.4(5) . . . . ?
C2A C3A C4A C5A 0.2(6) . . . . ?
C3A C4A C5A C6A 0.2(6) . . . . ?
C2A C1A C6A C5A 1.8(4) . . . . ?
S1A C1A C6A C5A -177.4(2) . . . . ?
C2A C1A C6A N1A -177.8(3) . . . . ?
S1A C1A C6A N1A 3.0(3) . . . . ?
C4A C5A C6A C1A -1.2(5) . . . . ?
C4A C5A C6A N1A 178.4(3) . . . . ?
C8A N1A C6A C1A 46.3(3) . . . . ?
C7A N1A C6A C1A -165.7(3) . . . . ?
C8A N1A C6A C5A -133.3(3) . . . . ?
C7A N1A C6A C5A 14.7(4) . . . . ?
C6A N1A C8A C9A -46.4(3) . . . . ?
C7A N1A C8A C9A 165.5(3) . . . . ?
C6A N1A C8A C13A 133.7(3) . . . . ?
C7A N1A C8A C13A -14.4(4) . . . . ?
C13A C8A C9A C10A -0.8(4) . . . . ?
N1A C8A C9A C10A 179.3(3) . . . . ?
C13A C8A C9A S1A 177.1(2) . . . . ?
N1A C8A C9A S1A -2.8(4) . . . . ?
C1A S1A C9A C8A 40.4(2) . . . . ?
Ag1 S1A C9A C8A -65.1(2) . . . . ?
C1A S1A C9A C10A -141.7(3) . . . . ?
Ag1 S1A C9A C10A 112.9(2) . . . . ?
C8A C9A C10A C11A 1.0(5) . . . . ?
S1A C9A C10A C11A -176.9(3) . . . . ?
C9A C10A C11A C12A -0.5(6) . . . . ?
C10A C11A C12A C13A -0.3(6) . . . . ?
C11A C12A C13A C8A 0.6(5) . . . . ?
C9A C8A C13A C12A 0.0(4) . . . . ?
N1A C8A C13A C12A 179.9(3) . . . . ?
